data_4519078
loop_
_publ_author_name
'Hwang, Jeong Min'
'Lee, Sung Kwang'
'Shin, Sunyoung'
'Jeong, Ji-Seoung'
'Kim, Hae Sun'
'Ryu, Ji Yeon'
'Eom, Taeyong'
'Park, Bo Keun'
'Kim, Chang Gyoun'
'Chung, Taek-Mo'

_publ_section_title
;
 New Volatile Tantalum Imido Precursors with Carboxamide Ligands
;
_journal_issue 38
_journal_name_full 'ACS Omega'
_journal_page_first 24795
_journal_page_last 24802
_journal_paper_doi 10.1021/acsomega.1c03659
_journal_volume 6
_journal_year 2021
_chemical_formula_sum 'C42 H84 N6 O14 Ta2'
_chemical_formula_weight 1259.05
_chemical_name_common Ta(NtBu)(mdpa)3
_space_group_crystal_system monoclinic
_space_group_IT_number 15
_space_group_name_Hall '-C 2yc'
_space_group_name_H-M_alt 'C 1 2/c 1'
_atom_sites_solution_hydrogens geom
_cell_angle_alpha 90
_cell_angle_beta 105.603(2)
_cell_angle_gamma 90
_cell_formula_units_Z 4
_cell_length_a 24.0890(12)
_cell_length_b 13.5356(7)
_cell_length_c 18.7495(9)
_cell_measurement_reflns_used 9799
_cell_measurement_temperature 100.0(10)
_cell_measurement_theta_max 28.1963
_cell_measurement_theta_min 2.4577
_cell_volume 5888.2(5)
_computing_cell_refinement 'Bruker SAINT'
_computing_data_collection 'Bruker APEX II'
_computing_data_reduction 'Bruker SAINT'
_computing_molecular_graphics 'Bruker SHELXTL'
_computing_publication_material 'Bruker SHELXTL'
_computing_structure_refinement 'SHELXL-2018/3 (Sheldrick, 2018)'
_computing_structure_solution 'SHELXT 2014/5 (Sheldrick, 2014)'
_diffrn_ambient_temperature 100.0(10)
_diffrn_detector_area_resol_mean 8.3333
_diffrn_measured_fraction_theta_full 0.991
_diffrn_measured_fraction_theta_max 0.991
_diffrn_measurement_device_type 'Bruker APEX-II CCD'
_diffrn_measurement_method 'f and w scans'
_diffrn_radiation_monochromator 'Graphite crystal'
_diffrn_radiation_type MoKa
_diffrn_radiation_wavelength 0.71073
_diffrn_reflns_av_R_equivalents 0.0322
_diffrn_reflns_av_unetI/netI 0.0193
_diffrn_reflns_limit_h_max 29
_diffrn_reflns_limit_h_min -29
_diffrn_reflns_limit_k_max 16
_diffrn_reflns_limit_k_min -16
_diffrn_reflns_limit_l_max 23
_diffrn_reflns_limit_l_min -23
_diffrn_reflns_number 45001
_diffrn_reflns_theta_full 25.24
_diffrn_reflns_theta_max 26.00
_diffrn_reflns_theta_min 1.94
_exptl_absorpt_coefficient_mu 3.771
_exptl_absorpt_correction_T_max 0.75
_exptl_absorpt_correction_T_min 0.63
_exptl_absorpt_correction_type multi-scan
_exptl_absorpt_process_details
;
SADABS-2016/2 - Bruker AXS area detector scaling and absorption correction
;
_exptl_crystal_colour silver
_exptl_crystal_density_diffrn 1.420
_exptl_crystal_density_method 'not measured'
_exptl_crystal_description block
_exptl_crystal_F_000 2544
_exptl_crystal_size_max 0.160
_exptl_crystal_size_mid 0.120
_exptl_crystal_size_min 0.080
_refine_diff_density_max 2.114
_refine_diff_density_min -0.593
_refine_ls_extinction_method none
_refine_ls_goodness_of_fit_ref 1.093
_refine_ls_hydrogen_treatment refxyz
_refine_ls_matrix_type full
_refine_ls_number_parameters 302
_refine_ls_number_reflns 5737
_refine_ls_number_restraints 1
_refine_ls_restrained_S_all 1.093
_refine_ls_R_factor_all 0.0252
_refine_ls_R_factor_gt 0.0228
_refine_ls_shift/su_max 0.004
_refine_ls_shift/su_mean 0.000
_refine_ls_structure_factor_coef Fsqd
_refine_ls_weighting_details 'w=1/[\s^2^(Fo^2^)+(0.0318P)^2^+9.5937P] where P=(Fo^2^+2Fc^2^)/3'
_refine_ls_weighting_scheme calc
_refine_ls_wR_factor_gt 0.0564
_refine_ls_wR_factor_ref 0.0572
_reflns_Friedel_coverage 0.000
_reflns_number_gt 5278
_reflns_number_total 5737
_reflns_threshold_expression 'I > 2\s(I)'
_cod_data_source_file ao1c03659_si_003.cif
_cod_data_source_block 20210615LT
_cod_depositor_comments
;
The following automatic conversions were performed:

data item '_exptl_absorpt_correction_type' value 'Multi-Scan' was
changed to 'multi-scan' in accordance with the
/home/data/users/saulius/crontab/automatic-downloads/current/ACS/lib/dictionaries/cif_core.dic
dictionary named 'cif_core.dic' version 2.4.2 last updated on
2011-04-26.

Automatic conversion script
Id: cif_fix_values 7556 2019-12-06 15:28:31Z antanas 
;
_cod_database_code 4519078

loop_
_space_group_symop_operation_xyz
'x, y, z'
'-x, y, -z+1/2'
'x+1/2, y+1/2, z'
'-x+1/2, y+1/2, -z+1/2'
'-x, -y, -z'
'x, -y, z-1/2'
'-x+1/2, -y+1/2, -z'
'x+1/2, -y+1/2, z-1/2'

loop_
_atom_site_type_symbol
_atom_site_label
_atom_site_fract_x
_atom_site_fract_y
_atom_site_fract_z
_atom_site_U_iso_or_equiv
_atom_site_adp_type
_atom_site_calc_flag
_atom_site_refinement_flags_adp
_atom_site_refinement_flags_occupancy
_atom_site_refinement_flags_posn
_atom_site_occupancy
_atom_site_disorder_assembly
_atom_site_disorder_group
Ta Ta1 0.77666(2) 0.65706(2) 0.54099(2) 0.01500(5) Uani d U . . 1 . .
O O1 0.71846(8) 0.55456(14) 0.48752(11) 0.0205(4) Uani d . . . 1 . .
O O2 0.70900(9) 0.62198(15) 0.60165(11) 0.0237(4) Uani d . . . 1 . .
O O3 0.81178(8) 0.53496(15) 0.59865(10) 0.0227(4) Uani d U . . 1 . .
O O4 0.81848(9) 0.69067(15) 0.66537(11) 0.0222(4) Uani d . . . 1 . .
O O5 0.85700(8) 0.70272(15) 0.54910(11) 0.0231(4) Uani d . . . 1 . .
O O6 0.82309(9) 0.56414(15) 0.46500(11) 0.0244(4) Uani d . . . 1 . .
O O7 0.75183(8) 0.71778(14) 0.44079(10) 0.0176(4) Uani d . . . 1 . .
N N1 0.67268(10) 0.53553(18) 0.57849(13) 0.0228(5) Uani d . . . 1 . .
N N2 0.85596(10) 0.61380(18) 0.70761(13) 0.0222(5) Uani d . . . 1 . .
N N3 0.88121(11) 0.59388(19) 0.46831(15) 0.0266(6) Uani d . . . 1 . .
C C1 0.68249(12) 0.5083(2) 0.51754(16) 0.0206(6) Uani d . . . 1 . .
C C2 0.65165(13) 0.4191(2) 0.47671(17) 0.0251(6) Uani d . . . 1 . .
C C3 0.62824(15) 0.4436(3) 0.39431(18) 0.0333(8) Uani d . . . 1 . .
H H3A 0.660255 0.461698 0.373881 0.05 Uiso calc U . R 1 . .
H H3B 0.601199 0.499022 0.388385 0.05 Uiso calc U . R 1 . .
H H3C 0.60828 0.385772 0.367936 0.05 Uiso calc U . R 1 . .
C C4 0.60238(17) 0.3870(3) 0.5086(2) 0.0425(9) Uani d . . . 1 . .
H H4A 0.575163 0.441771 0.504959 0.064 Uiso calc U . R 1 . .
H H4B 0.617938 0.368325 0.560632 0.064 Uiso calc U . R 1 . .
H H4C 0.58243 0.330272 0.480539 0.064 Uiso calc U . R 1 . .
C C5 0.69644(17) 0.3357(2) 0.4863(2) 0.0388(9) Uani d . . . 1 . .
H H5A 0.678552 0.2775 0.458278 0.058 Uiso calc U . R 1 . .
H H5B 0.710525 0.318574 0.538901 0.058 Uiso calc U . R 1 . .
H H5C 0.72879 0.357809 0.467933 0.058 Uiso calc U . R 1 . .
C C6 0.69316(14) 0.6707(2) 0.66157(16) 0.0242(6) Uani d . . . 1 . .
H H6A 0.650942 0.681329 0.647735 0.029 Uiso calc U . R 1 . .
H H6AB 0.712096 0.736186 0.670244 0.029 Uiso calc U . R 1 . .
C C7 0.71041(15) 0.6111(2) 0.73142(17) 0.0313(7) Uani d . . . 1 . .
H H7A 0.688867 0.548838 0.724414 0.047 Uiso calc U . R 1 . .
H H7B 0.701849 0.64846 0.771967 0.047 Uiso calc U . R 1 . .
H H7C 0.751813 0.59705 0.74357 0.047 Uiso calc U . R 1 . .
C C8 0.84667(12) 0.5353(2) 0.66650(15) 0.0192(6) Uani d . . . 1 . .
C C9 0.87777(13) 0.4404(2) 0.69522(15) 0.0215(6) Uani d . . . 1 . .
C C10 0.83252(15) 0.3628(2) 0.70082(19) 0.0319(7) Uani d . . . 1 . .
H H10A 0.805125 0.353841 0.652101 0.048 Uiso calc U . R 1 . .
H H10B 0.811864 0.385293 0.736284 0.048 Uiso calc U . R 1 . .
H H10C 0.851729 0.299901 0.717633 0.048 Uiso calc U . R 1 . .
C C11 0.92088(14) 0.4559(2) 0.77082(17) 0.0293(7) Uani d . . . 1 . .
H H11A 0.940228 0.393277 0.788242 0.044 Uiso calc U . R 1 . .
H H11B 0.900444 0.479235 0.806289 0.044 Uiso calc U . R 1 . .
H H11C 0.94959 0.505134 0.766375 0.044 Uiso calc U . R 1 . .
C C12 0.90954(14) 0.4045(2) 0.63889(17) 0.0290(7) Uani d . . . 1 . .
H H12A 0.881728 0.39504 0.590543 0.044 Uiso calc U . R 1 . .
H H12B 0.928926 0.34173 0.655771 0.044 Uiso calc U . R 1 . .
H H12C 0.938191 0.453888 0.634523 0.044 Uiso calc U . R 1 . .
C C13 0.84389(15) 0.7868(2) 0.69107(17) 0.0287(7) Uani d . . . 1 . .
H H13A 0.823849 0.839076 0.656791 0.034 Uiso calc U . R 1 . .
H H13B 0.884999 0.787131 0.691118 0.034 Uiso calc U . R 1 . .
C C14 0.83898(17) 0.8084(3) 0.76850(19) 0.0376(8) Uani d . . . 1 . .
H H14A 0.854264 0.874454 0.783653 0.056 Uiso calc U . R 1 . .
H H14B 0.861088 0.759189 0.803032 0.056 Uiso calc U . R 1 . .
H H14C 0.798404 0.805375 0.768847 0.056 Uiso calc U . R 1 . .
C C15 0.89351(13) 0.6653(2) 0.51487(18) 0.0239(7) Uani d . . . 1 . .
C C16 0.95465(13) 0.7074(2) 0.53475(19) 0.0301(7) Uani d . . . 1 . .
C C17 0.98791(18) 0.6688(3) 0.4815(3) 0.0508(11) Uani d . . . 1 . .
H H17A 0.96863 0.690367 0.430992 0.076 Uiso calc U . R 1 . .
H H17B 0.989084 0.596447 0.483309 0.076 Uiso calc U . R 1 . .
H H17C 1.02731 0.694859 0.496016 0.076 Uiso calc U . R 1 . .
C C18 0.94995(15) 0.8211(2) 0.5305(2) 0.0337(8) Uani d . . . 1 . .
H H18A 0.930795 0.840939 0.479516 0.051 Uiso calc U . R 1 . .
H H18B 0.988632 0.850043 0.545544 0.051 Uiso calc U . R 1 . .
H H18C 0.927439 0.844378 0.563572 0.051 Uiso calc U . R 1 . .
C C19 0.98472(18) 0.6761(3) 0.6131(3) 0.0532(12) Uani d . . . 1 . .
H H19A 0.989262 0.604162 0.61498 0.08 Uiso calc U . R 1 . .
H H19B 0.961636 0.696524 0.646308 0.08 Uiso calc U . R 1 . .
H H19C 1.022742 0.707492 0.628629 0.08 Uiso calc U . R 1 . .
C C20 0.80270(14) 0.5049(2) 0.39948(16) 0.0273(7) Uani d . . . 1 . .
H H20A 0.809123 0.54063 0.356311 0.033 Uiso calc U . R 1 . .
H H20B 0.760771 0.493524 0.390284 0.033 Uiso calc U . R 1 . .
C C21 0.83364(16) 0.4070(3) 0.40792(19) 0.0378(8) Uani d . . . 1 . .
H H21A 0.81878 0.367485 0.363026 0.057 Uiso calc U . R 1 . .
H H21B 0.827214 0.371585 0.450602 0.057 Uiso calc U . R 1 . .
H H21C 0.875023 0.418222 0.415628 0.057 Uiso calc U . R 1 . .

loop_
_atom_site_aniso_label
_atom_site_aniso_U_11
_atom_site_aniso_U_22
_atom_site_aniso_U_33
_atom_site_aniso_U_12
_atom_site_aniso_U_13
_atom_site_aniso_U_23
Ta1 0.01639(7) 0.01331(7) 0.01451(7) -0.00106(4) 0.00280(5) 0.00071(4)
O1 0.0196(10) 0.0195(10) 0.0216(10) -0.0052(8) 0.0042(8) 0.0005(8)
O2 0.0269(12) 0.0220(11) 0.0237(10) -0.0085(9) 0.0098(9) -0.0047(9)
O3 0.0198(10) 0.0237(11) 0.0208(10) 0.0025(8) -0.0011(8) -0.0102(8)
O4 0.0228(11) 0.0167(10) 0.0233(10) -0.0018(8) -0.0003(8) 0.0010(8)
O5 0.0176(10) 0.0228(11) 0.0275(11) -0.0024(8) 0.0039(9) 0.0007(9)
O6 0.0219(11) 0.0262(11) 0.0271(11) -0.0023(9) 0.0102(9) -0.0038(9)
O7 0.0205(10) 0.0170(10) 0.0159(9) -0.0010(8) 0.0060(8) 0.0017(7)
N1 0.0220(13) 0.0195(13) 0.0272(13) -0.0086(10) 0.0072(10) -0.0004(10)
N2 0.0209(13) 0.0199(13) 0.0243(12) 0.0023(10) 0.0036(10) 0.0050(10)
N3 0.0198(13) 0.0255(14) 0.0382(15) -0.0026(11) 0.0141(12) 0.0008(12)
C1 0.0168(14) 0.0209(15) 0.0231(14) -0.0027(11) 0.0034(12) 0.0015(11)
C2 0.0236(16) 0.0237(16) 0.0290(16) -0.0100(13) 0.0086(13) -0.0022(13)
C3 0.0293(18) 0.0369(19) 0.0320(17) -0.0082(15) 0.0053(14) -0.0066(14)
C4 0.042(2) 0.041(2) 0.048(2) -0.0243(18) 0.0196(18) -0.0126(17)
C5 0.046(2) 0.0202(17) 0.049(2) -0.0016(15) 0.0097(18) -0.0025(14)
C6 0.0272(17) 0.0237(16) 0.0237(15) 0.0009(12) 0.0104(13) -0.0036(12)
C7 0.040(2) 0.0311(18) 0.0249(16) 0.0028(15) 0.0125(14) 0.0027(13)
C8 0.0162(14) 0.0227(15) 0.0177(13) 0.0010(12) 0.0029(11) 0.0043(11)
C9 0.0233(15) 0.0201(15) 0.0207(14) 0.0028(12) 0.0050(12) 0.0047(11)
C10 0.0355(19) 0.0256(17) 0.0348(18) -0.0008(14) 0.0098(15) 0.0064(14)
C11 0.0308(17) 0.0289(17) 0.0255(15) 0.0091(14) 0.0029(13) 0.0023(13)
C12 0.0294(17) 0.0304(18) 0.0269(16) 0.0071(14) 0.0071(13) 0.0000(13)
C13 0.0356(18) 0.0181(16) 0.0261(15) -0.0067(13) -0.0023(13) -0.0005(12)
C14 0.048(2) 0.0266(18) 0.0325(18) -0.0009(16) 0.0013(16) -0.0068(14)
C15 0.0203(16) 0.0224(16) 0.0301(16) 0.0006(12) 0.0084(13) 0.0067(12)
C16 0.0194(15) 0.0252(17) 0.0463(19) -0.0048(13) 0.0100(14) 0.0038(14)
C17 0.035(2) 0.039(2) 0.090(3) -0.0125(17) 0.036(2) -0.012(2)
C18 0.0275(18) 0.0280(17) 0.046(2) -0.0060(14) 0.0095(16) 0.0026(15)
C19 0.029(2) 0.050(2) 0.067(3) -0.0093(18) -0.0096(19) 0.026(2)
C20 0.0285(17) 0.0348(18) 0.0180(14) 0.0005(14) 0.0053(13) -0.0039(12)
C21 0.039(2) 0.037(2) 0.0343(18) 0.0040(16) 0.0039(16) -0.0113(15)

loop_
_atom_type_symbol
_atom_type_description
_atom_type_scat_dispersion_real
_atom_type_scat_dispersion_imag
_atom_type_scat_source
C C 0.0033 0.0016 'International Tables Vol C Tables 4.2.6.8 and 6.1.1.4'
H H 0.0000 0.0000 'International Tables Vol C Tables 4.2.6.8 and 6.1.1.4'
N N 0.0061 0.0033 'International Tables Vol C Tables 4.2.6.8 and 6.1.1.4'
O O 0.0106 0.0060 'International Tables Vol C Tables 4.2.6.8 and 6.1.1.4'
Ta Ta -0.7052 6.5227 'International Tables Vol C Tables 4.2.6.8 and 6.1.1.4'

loop_
_geom_angle_atom_site_label_1
_geom_angle_atom_site_label_2
_geom_angle_atom_site_label_3
_geom_angle_site_symmetry_1
_geom_angle_site_symmetry_3
_geom_angle
_geom_angle_publ_flag
O7 Ta1 O7 7_666 . 76.66(8) ?
O7 Ta1 O5 7_666 . 95.75(8) ?
O7 Ta1 O5 . . 89.04(8) ?
O7 Ta1 O3 7_666 . 138.72(7) ?
O7 Ta1 O3 . . 144.62(7) ?
O5 Ta1 O3 . . 87.42(8) ?
O7 Ta1 O1 7_666 . 117.64(8) ?
O7 Ta1 O1 . . 79.87(8) ?
O5 Ta1 O1 . . 140.66(8) ?
O3 Ta1 O1 . . 80.82(8) ?
O7 Ta1 O2 7_666 . 75.72(8) ?
O7 Ta1 O2 . . 118.98(8) ?
O5 Ta1 O2 . . 146.75(8) ?
O3 Ta1 O2 . . 79.39(8) ?
O1 Ta1 O2 . . 67.20(7) ?
O7 Ta1 O4 7_666 . 73.97(8) ?
O7 Ta1 O4 . . 143.72(7) ?
O5 Ta1 O4 . . 73.34(8) ?
O3 Ta1 O4 . . 67.60(7) ?
O1 Ta1 O4 . . 133.12(7) ?
O2 Ta1 O4 . . 73.41(7) ?
O7 Ta1 O6 7_666 . 145.94(7) ?
O7 Ta1 O6 . . 74.02(7) ?
O5 Ta1 O6 . . 67.01(8) ?
O3 Ta1 O6 . . 72.22(7) ?
O1 Ta1 O6 . . 73.65(7) ?
O2 Ta1 O6 . . 134.51(7) ?
O4 Ta1 O6 . . 123.71(7) ?
O7 Ta1 Ta1 7_666 7_666 39.45(5) ?
O7 Ta1 Ta1 . 7_666 37.20(5) ?
O5 Ta1 Ta1 . 7_666 92.94(6) ?
O3 Ta1 Ta1 . 7_666 178.17(5) ?
O1 Ta1 Ta1 . 7_666 99.99(6) ?
O2 Ta1 Ta1 . 7_666 99.39(6) ?
O4 Ta1 Ta1 . 7_666 110.79(5) ?
O6 Ta1 Ta1 . 7_666 109.58(5) ?
C1 O1 Ta1 . . 124.13(18) ?
C6 O2 N1 . . 109.7(2) ?
C6 O2 Ta1 . . 132.10(17) ?
N1 O2 Ta1 . . 118.21(14) ?
C8 O3 Ta1 . . 125.08(18) ?
N2 O4 C13 . . 108.2(2) ?
N2 O4 Ta1 . . 116.24(15) ?
C13 O4 Ta1 . . 122.33(17) ?
C15 O5 Ta1 . . 127.03(19) ?
C20 O6 N3 . . 107.3(2) ?
C20 O6 Ta1 . . 134.02(18) ?
N3 O6 Ta1 . . 115.58(15) ?
Ta1 O7 Ta1 7_666 . 103.34(8) ?
C1 N1 O2 . . 104.9(2) ?
C8 N2 O4 . . 106.1(2) ?
C15 N3 O6 . . 106.5(2) ?
N1 C1 O1 . . 123.1(3) ?
N1 C1 C2 . . 119.8(2) ?
O1 C1 C2 . . 117.1(2) ?
C1 C2 C4 . . 110.9(3) ?
C1 C2 C3 . . 109.6(2) ?
C4 C2 C3 . . 110.0(3) ?
C1 C2 C5 . . 107.0(3) ?
C4 C2 C5 . . 109.9(3) ?
C3 C2 C5 . . 109.5(3) ?
C2 C3 H3A . . 109.5 ?
C2 C3 H3B . . 109.5 ?
H3A C3 H3B . . 109.5 ?
C2 C3 H3C . . 109.5 ?
H3A C3 H3C . . 109.5 ?
H3B C3 H3C . . 109.5 ?
C2 C4 H4A . . 109.5 ?
C2 C4 H4B . . 109.5 ?
H4A C4 H4B . . 109.5 ?
C2 C4 H4C . . 109.5 ?
H4A C4 H4C . . 109.5 ?
H4B C4 H4C . . 109.5 ?
C2 C5 H5A . . 109.5 ?
C2 C5 H5B . . 109.5 ?
H5A C5 H5B . . 109.5 ?
C2 C5 H5C . . 109.5 ?
H5A C5 H5C . . 109.5 ?
H5B C5 H5C . . 109.5 ?
O2 C6 C7 . . 111.5(2) ?
O2 C6 H6A . . 109.3 ?
C7 C6 H6A . . 109.3 ?
O2 C6 H6AB . . 109.3 ?
C7 C6 H6AB . . 109.3 ?
H6A C6 H6AB . . 108.0 ?
C6 C7 H7A . . 109.5 ?
C6 C7 H7B . . 109.5 ?
H7A C7 H7B . . 109.5 ?
C6 C7 H7C . . 109.5 ?
H7A C7 H7C . . 109.5 ?
H7B C7 H7C . . 109.5 ?
N2 C8 O3 . . 122.6(3) ?
N2 C8 C9 . . 119.7(2) ?
O3 C8 C9 . . 117.7(2) ?
C8 C9 C11 . . 111.2(2) ?
C8 C9 C10 . . 108.2(2) ?
C11 C9 C10 . . 110.4(2) ?
C8 C9 C12 . . 108.3(2) ?
C11 C9 C12 . . 109.9(2) ?
C10 C9 C12 . . 108.9(3) ?
C9 C10 H10A . . 109.5 ?
C9 C10 H10B . . 109.5 ?
H10A C10 H10B . . 109.5 ?
C9 C10 H10C . . 109.5 ?
H10A C10 H10C . . 109.5 ?
H10B C10 H10C . . 109.5 ?
C9 C11 H11A . . 109.5 ?
C9 C11 H11B . . 109.5 ?
H11A C11 H11B . . 109.5 ?
C9 C11 H11C . . 109.5 ?
H11A C11 H11C . . 109.5 ?
H11B C11 H11C . . 109.5 ?
C9 C12 H12A . . 109.5 ?
C9 C12 H12B . . 109.5 ?
H12A C12 H12B . . 109.5 ?
C9 C12 H12C . . 109.5 ?
H12A C12 H12C . . 109.5 ?
H12B C12 H12C . . 109.5 ?
O4 C13 C14 . . 110.7(3) ?
O4 C13 H13A . . 109.5 ?
C14 C13 H13A . . 109.5 ?
O4 C13 H13B . . 109.5 ?
C14 C13 H13B . . 109.5 ?
H13A C13 H13B . . 108.1 ?
C13 C14 H14A . . 109.5 ?
C13 C14 H14B . . 109.5 ?
H14A C14 H14B . . 109.5 ?
C13 C14 H14C . . 109.5 ?
H14A C14 H14C . . 109.5 ?
H14B C14 H14C . . 109.5 ?
N3 C15 O5 . . 123.9(3) ?
N3 C15 C16 . . 118.5(3) ?
O5 C15 C16 . . 117.5(3) ?
C19 C16 C15 . . 108.1(3) ?
C19 C16 C17 . . 109.9(3) ?
C15 C16 C17 . . 110.7(3) ?
C19 C16 C18 . . 109.8(3) ?
C15 C16 C18 . . 107.8(3) ?
C17 C16 C18 . . 110.5(3) ?
C16 C17 H17A . . 109.5 ?
C16 C17 H17B . . 109.5 ?
H17A C17 H17B . . 109.5 ?
C16 C17 H17C . . 109.5 ?
H17A C17 H17C . . 109.5 ?
H17B C17 H17C . . 109.5 ?
C16 C18 H18A . . 109.5 ?
C16 C18 H18B . . 109.5 ?
H18A C18 H18B . . 109.5 ?
C16 C18 H18C . . 109.5 ?
H18A C18 H18C . . 109.5 ?
H18B C18 H18C . . 109.5 ?
C16 C19 H19A . . 109.5 ?
C16 C19 H19B . . 109.5 ?
H19A C19 H19B . . 109.5 ?
C16 C19 H19C . . 109.5 ?
H19A C19 H19C . . 109.5 ?
H19B C19 H19C . . 109.5 ?
O6 C20 C21 . . 110.8(3) ?
O6 C20 H20A . . 109.5 ?
C21 C20 H20A . . 109.5 ?
O6 C20 H20B . . 109.5 ?
C21 C20 H20B . . 109.5 ?
H20A C20 H20B . . 108.1 ?
C20 C21 H21A . . 109.5 ?
C20 C21 H21B . . 109.5 ?
H21A C21 H21B . . 109.5 ?
C20 C21 H21C . . 109.5 ?
H21A C21 H21C . . 109.5 ?
H21B C21 H21C . . 109.5 ?

loop_
_geom_bond_atom_site_label_1
_geom_bond_atom_site_label_2
_geom_bond_site_symmetry_2
_geom_bond_distance
_geom_bond_publ_flag
Ta1 O7 7_666 1.8931(19) ?
Ta1 O7 . 1.9896(18) ?
Ta1 O5 . 1.9981(19) ?
Ta1 O3 . 2.031(2) ?
Ta1 O1 . 2.0345(19) ?
Ta1 O2 . 2.274(2) ?
Ta1 O4 . 2.323(2) ?
Ta1 O6 . 2.3916(19) ?
Ta1 Ta1 7_666 3.0464(2) ?
O1 C1 . 1.312(3) ?
O2 C6 . 1.440(3) ?
O2 N1 . 1.456(3) ?
O3 C8 . 1.323(3) ?
O4 N2 . 1.463(3) ?
O4 C13 . 1.463(4) ?
O5 C15 . 1.321(4) ?
O6 C20 . 1.438(3) ?
O6 N3 . 1.442(3) ?
N1 C1 . 1.282(4) ?
N2 C8 . 1.296(4) ?
N3 C15 . 1.283(4) ?
C1 C2 . 1.513(4) ?
C2 C4 . 1.528(4) ?
C2 C3 . 1.532(4) ?
C2 C5 . 1.538(5) ?
C3 H3A . 0.98 ?
C3 H3B . 0.98 ?
C3 H3C . 0.98 ?
C4 H4A . 0.98 ?
C4 H4B . 0.98 ?
C4 H4C . 0.98 ?
C5 H5A . 0.98 ?
C5 H5B . 0.98 ?
C5 H5C . 0.98 ?
C6 C7 . 1.499(4) ?
C6 H6A . 0.99 ?
C6 H6AB . 0.99 ?
C7 H7A . 0.98 ?
C7 H7B . 0.98 ?
C7 H7C . 0.98 ?
C8 C9 . 1.512(4) ?
C9 C11 . 1.530(4) ?
C9 C10 . 1.537(4) ?
C9 C12 . 1.540(4) ?
C10 H10A . 0.98 ?
C10 H10B . 0.98 ?
C10 H10C . 0.98 ?
C11 H11A . 0.98 ?
C11 H11B . 0.98 ?
C11 H11C . 0.98 ?
C12 H12A . 0.98 ?
C12 H12B . 0.98 ?
C12 H12C . 0.98 ?
C13 C14 . 1.516(4) ?
C13 H13A . 0.99 ?
C13 H13B . 0.99 ?
C14 H14A . 0.98 ?
C14 H14B . 0.98 ?
C14 H14C . 0.98 ?
C15 C16 . 1.529(4) ?
C16 C19 . 1.512(5) ?
C16 C17 . 1.531(5) ?
C16 C18 . 1.543(5) ?
C17 H17A . 0.98 ?
C17 H17B . 0.98 ?
C17 H17C . 0.98 ?
C18 H18A . 0.98 ?
C18 H18B . 0.98 ?
C18 H18C . 0.98 ?
C19 H19A . 0.98 ?
C19 H19B . 0.98 ?
C19 H19C . 0.98 ?
C20 C21 . 1.508(5) ?
C20 H20A . 0.99 ?
C20 H20B . 0.99 ?
C21 H21A . 0.98 ?
C21 H21B . 0.98 ?
C21 H21C . 0.98 ?

loop_
_geom_torsion_atom_site_label_1
_geom_torsion_atom_site_label_2
_geom_torsion_atom_site_label_3
_geom_torsion_atom_site_label_4
_geom_torsion_site_symmetry_1
_geom_torsion_site_symmetry_2
_geom_torsion_site_symmetry_3
_geom_torsion_site_symmetry_4
_geom_torsion
_geom_torsion_publ_flag
C6 O2 N1 C1 . . . . 168.6(2) ?
Ta1 O2 N1 C1 . . . . -11.0(3) ?
C13 O4 N2 C8 . . . . -155.1(2) ?
Ta1 O4 N2 C8 . . . . -13.0(3) ?
C20 O6 N3 C15 . . . . 164.1(2) ?
Ta1 O6 N3 C15 . . . . 1.2(3) ?
O2 N1 C1 O1 . . . . -0.2(4) ?
O2 N1 C1 C2 . . . . -179.9(2) ?
Ta1 O1 C1 N1 . . . . 13.5(4) ?
Ta1 O1 C1 C2 . . . . -166.78(19) ?
N1 C1 C2 C4 . . . . 12.1(4) ?
O1 C1 C2 C4 . . . . -167.7(3) ?
N1 C1 C2 C3 . . . . 133.6(3) ?
O1 C1 C2 C3 . . . . -46.1(4) ?
N1 C1 C2 C5 . . . . -107.7(3) ?
O1 C1 C2 C5 . . . . 72.5(3) ?
N1 O2 C6 C7 . . . . 70.5(3) ?
Ta1 O2 C6 C7 . . . . -110.0(3) ?
O4 N2 C8 O3 . . . . 3.6(3) ?
O4 N2 C8 C9 . . . . -178.2(2) ?
Ta1 O3 C8 N2 . . . . 9.8(4) ?
Ta1 O3 C8 C9 . . . . -168.42(18) ?
N2 C8 C9 C11 . . . . -4.2(4) ?
O3 C8 C9 C11 . . . . 174.1(2) ?
N2 C8 C9 C10 . . . . 117.1(3) ?
O3 C8 C9 C10 . . . . -64.6(3) ?
N2 C8 C9 C12 . . . . -125.0(3) ?
O3 C8 C9 C12 . . . . 53.3(3) ?
N2 O4 C13 C14 . . . . -70.6(3) ?
Ta1 O4 C13 C14 . . . . 150.1(2) ?
O6 N3 C15 O5 . . . . -2.1(4) ?
O6 N3 C15 C16 . . . . 175.3(2) ?
Ta1 O5 C15 N3 . . . . 2.3(4) ?
Ta1 O5 C15 C16 . . . . -175.06(19) ?
N3 C15 C16 C19 . . . . -108.4(4) ?
O5 C15 C16 C19 . . . . 69.1(4) ?
N3 C15 C16 C17 . . . . 12.0(4) ?
O5 C15 C16 C17 . . . . -170.5(3) ?
N3 C15 C16 C18 . . . . 132.9(3) ?
O5 C15 C16 C18 . . . . -49.6(4) ?
N3 O6 C20 C21 . . . . 69.6(3) ?
Ta1 O6 C20 C21 . . . . -132.1(2) ?
